data_4349160
loop_
_publ_author_name
'McMoran, Ethan P.'
'Powell, Douglas R.'
'Perez, Felio'
'Rowe, Gerard T.'
'Yang, Lei'

_publ_section_title
;
 Synthesis and Characterization of Copper Complexes with
 Cu<sup>I</sup>Cu<sup>I</sup>, Cu<sup>1.5</sup>Cu<sup>1.5</sup>m and
 Cu<sup>II</sup>Cu<sup>II</sup> Core Structures Supported by a Flexible
 Dipyridylamide Ligand.
;
_journal_issue 21
_journal_name_full 'Inorganic chemistry'
_journal_page_first 11462
_journal_page_last 11472
_journal_paper_doi 10.1021/acs.inorgchem.6b02006
_journal_volume 55
_journal_year 2016
_chemical_absolute_configuration ad
_chemical_formula_moiety 'C44 H32 Cu4 N12 Na O4, F6 P, C3 H6 O'
_chemical_formula_sum 'C47 H38 Cu4 F6 N12 Na O5 P'
_chemical_formula_weight 1273.01
_space_group_crystal_system orthorhombic
_space_group_IT_number 18
_space_group_name_Hall 'P 2 2ab'
_space_group_name_H-M_alt 'P 21 21 2'
_atom_sites_solution_hydrogens geom
_atom_sites_solution_primary direct
_atom_sites_solution_secondary difmap
_audit_creation_method SHELXL-2013
_cell_angle_alpha 90
_cell_angle_beta 90
_cell_angle_gamma 90
_cell_formula_units_Z 4
_cell_length_a 15.031(3)
_cell_length_b 27.899(6)
_cell_length_c 11.378(2)
_cell_measurement_reflns_used 2434
_cell_measurement_temperature 100(2)
_cell_measurement_theta_max 23.96
_cell_measurement_theta_min 2.31
_cell_volume 4771.4(16)
_computing_cell_refinement 'SAINT (Bruker, 2007)'
_computing_data_collection 'SMART (Bruker, 2007)'
_computing_data_reduction 'SAINT (Bruker, 2007)'
_computing_publication_material 'SHELXL-2013 (Sheldrick, 2013)'
_computing_structure_refinement 'SHELXL-2013 (Sheldrick, 2013)'
_computing_structure_solution 'SHELXL-2013 (Sheldrick, 2013)'
_diffrn_ambient_temperature 100(2)
_diffrn_measured_fraction_theta_full 0.984
_diffrn_measured_fraction_theta_max 0.934
_diffrn_measurement_device_type 'CCD Bruker APEX'
_diffrn_measurement_method '\f and \w scans'
_diffrn_radiation_type MoK\a
_diffrn_radiation_wavelength 0.71073
_diffrn_reflns_av_R_equivalents 0.0726
_diffrn_reflns_av_unetI/netI 0.1008
_diffrn_reflns_Laue_measured_fraction_full 0.984
_diffrn_reflns_Laue_measured_fraction_max 0.934
_diffrn_reflns_limit_h_max 17
_diffrn_reflns_limit_h_min -18
_diffrn_reflns_limit_k_max 23
_diffrn_reflns_limit_k_min -33
_diffrn_reflns_limit_l_max 11
_diffrn_reflns_limit_l_min -13
_diffrn_reflns_number 23717
_diffrn_reflns_point_group_measured_fraction_full 0.975
_diffrn_reflns_point_group_measured_fraction_max 0.911
_diffrn_reflns_theta_full 25.242
_diffrn_reflns_theta_max 26.101
_diffrn_reflns_theta_min 1.790
_exptl_absorpt_coefficient_mu 1.888
_exptl_absorpt_correction_T_max 0.963
_exptl_absorpt_correction_T_min 0.526
_exptl_absorpt_correction_type multi-scan
_exptl_absorpt_process_details 'SADABS (Bruker, 2002)'
_exptl_crystal_colour brown
_exptl_crystal_density_diffrn 1.772
_exptl_crystal_description needle
_exptl_crystal_F_000 2560
_exptl_crystal_size_max 0.390
_exptl_crystal_size_mid 0.040
_exptl_crystal_size_min 0.020
_refine_diff_density_max 1.066
_refine_diff_density_min -0.500
_refine_diff_density_rms 0.114
_refine_ls_abs_structure_details
; 
 Flack x determined using 2083 quotients [(I+)-(I-)]/[(I+)+(I-)] 
 (Parsons and Flack (2004), Acta Cryst. A60, s61). 
;
_refine_ls_abs_structure_Flack 0.015(12)
_refine_ls_extinction_method none
_refine_ls_goodness_of_fit_ref 0.996
_refine_ls_hydrogen_treatment constr
_refine_ls_matrix_type full
_refine_ls_number_parameters 688
_refine_ls_number_reflns 8651
_refine_ls_number_restraints 0
_refine_ls_restrained_S_all 0.996
_refine_ls_R_factor_all 0.0906
_refine_ls_R_factor_gt 0.0615
_refine_ls_shift/su_max 0.000
_refine_ls_shift/su_mean 0.000
_refine_ls_structure_factor_coef Fsqd
_refine_ls_weighting_details 'w=1/[\s^2^(Fo^2^)+(0.0600P)^2^] where P=(Fo^2^+2Fc^2^)/3'
_refine_ls_weighting_scheme calc
_refine_ls_wR_factor_gt 0.1201
_refine_ls_wR_factor_ref 0.1359
_reflns_Friedel_coverage 0.753
_reflns_Friedel_fraction_full 0.963
_reflns_Friedel_fraction_max 0.882
_reflns_number_gt 6472
_reflns_number_total 8651
_reflns_threshold_expression 'I > 2\s(I)'
_cod_data_source_file ic6b02006_si_002.cif
_cod_data_source_block 13127
_cod_depositor_comments
;
The following automatic conversions were performed:

data name '_iucr_refine_instruction_details' was replaced with
'_iucr_refine_instructions_details' as specified in the replacement
file 'data/replacement-values/replacement_tags.lst'.

Automatic conversion script
Id: cif_correct_tags 9268 2022-04-12 08:56:07Z antanas 
;
_cod_original_cell_volume 4771.3(16)
_cod_database_code 4349160
_shelx_space_group_comment
; 
The symmetry employed for this shelxl refinement is uniquely defined 
by the following loop, which should always be used as a source of 
symmetry information in preference to the above space-group names. 
They are only intended as comments. 
;
_shelx_estimated_absorpt_t_min 0.526
_shelx_estimated_absorpt_t_max 0.963
_shelxl_version_number 2013-3

loop_
_space_group_symop_operation_xyz
'x, y, z'
'-x, -y, z'
'-x+1/2, y+1/2, -z'
'x+1/2, -y+1/2, -z'

loop_
_atom_site_label
_atom_site_type_symbol
_atom_site_fract_x
_atom_site_fract_y
_atom_site_fract_z
_atom_site_U_iso_or_equiv
_atom_site_adp_type
_atom_site_occupancy
_atom_site_site_symmetry_order
_atom_site_calc_flag
_atom_site_refinement_flags_posn
_atom_site_refinement_flags_adp
_atom_site_refinement_flags_occupancy
Cu1 Cu 0.37576(8) 0.49278(5) 0.22287(10) 0.0225(3) Uani 1 1 d . . .
Cu2 Cu 0.35148(8) 0.57737(5) 0.29938(10) 0.0241(3) Uani 1 1 d . . .
Na1 Na 0.5000 0.5000 0.7305(4) 0.0248(13) Uani 1 2 d S T P
O1A O 0.3915(4) 0.4992(3) -0.1321(5) 0.0266(17) Uani 1 1 d . . .
N1A N 0.4315(5) 0.4337(3) 0.1302(7) 0.022(2) Uani 1 1 d . . .
N2A N 0.3681(6) 0.5212(3) 0.0649(7) 0.024(2) Uani 1 1 d . . .
N3A N 0.3258(5) 0.5946(3) 0.1396(7) 0.024(2) Uani 1 1 d . . .
C1A C 0.4591(6) 0.3901(4) 0.1641(10) 0.030(3) Uani 1 1 d . . .
H1A H 0.4692 0.3846 0.2454 0.036 Uiso 1 1 calc R U .
C2A C 0.4734(7) 0.3529(4) 0.0866(10) 0.030(3) Uani 1 1 d . . .
H2A H 0.4938 0.3226 0.1133 0.036 Uiso 1 1 calc R U .
C3A C 0.4570(7) 0.3613(4) -0.0321(11) 0.035(3) Uani 1 1 d . . .
H3A H 0.4637 0.3361 -0.0876 0.042 Uiso 1 1 calc R U .
C4A C 0.4315(7) 0.4054(4) -0.0676(10) 0.030(3) Uani 1 1 d . . .
H4A H 0.4221 0.4117 -0.1487 0.036 Uiso 1 1 calc R U .
C5A C 0.4192(7) 0.4412(4) 0.0141(9) 0.022(2) Uani 1 1 d . . .
C6A C 0.3912(6) 0.4911(4) -0.0245(9) 0.025(3) Uani 1 1 d . . .
C7A C 0.3422(7) 0.5679(4) 0.0421(9) 0.023(2) Uani 1 1 d . . .
C8A C 0.3337(7) 0.5891(4) -0.0688(8) 0.027(3) Uani 1 1 d . . .
H8A H 0.3446 0.5706 -0.1374 0.033 Uiso 1 1 calc R U .
C9A C 0.3098(8) 0.6364(5) -0.0798(10) 0.036(3) Uani 1 1 d . . .
H9A H 0.3067 0.6509 -0.1552 0.043 Uiso 1 1 calc R U .
C10A C 0.2903(7) 0.6628(4) 0.0196(10) 0.033(3) Uani 1 1 d . . .
H10A H 0.2720 0.6953 0.0139 0.039 Uiso 1 1 calc R U .
C11A C 0.2981(6) 0.6407(4) 0.1269(9) 0.022(2) Uani 1 1 d . . .
H11A H 0.2835 0.6584 0.1954 0.027 Uiso 1 1 calc R U .
O1B O 0.4520(4) 0.5627(3) 0.6270(6) 0.0295(19) Uani 1 1 d . . .
N1B N 0.3510(5) 0.4734(3) 0.3835(7) 0.021(2) Uani 1 1 d . . .
N2B N 0.3769(6) 0.5498(3) 0.4499(7) 0.0222(19) Uani 1 1 d . . .
N3B N 0.4045(6) 0.6436(3) 0.3948(7) 0.027(2) Uani 1 1 d . . .
C1B C 0.3282(6) 0.4268(4) 0.4026(9) 0.025(2) Uani 1 1 d . . .
H1B H 0.3262 0.4059 0.3366 0.030 Uiso 1 1 calc R U .
C2B C 0.3081(7) 0.4082(4) 0.5095(10) 0.032(3) Uani 1 1 d . . .
H2B H 0.2927 0.3754 0.5184 0.038 Uiso 1 1 calc R U .
C3B C 0.3109(6) 0.4389(4) 0.6052(9) 0.029(3) Uani 1 1 d . . .
H3B H 0.2979 0.4273 0.6818 0.034 Uiso 1 1 calc R U .
C4B C 0.3323(6) 0.4858(4) 0.5889(9) 0.024(3) Uani 1 1 d . . .
H4B H 0.3319 0.5070 0.6540 0.029 Uiso 1 1 calc R U .
C5B C 0.3552(6) 0.5033(4) 0.4766(8) 0.019(2) Uani 1 1 d . . .
C6B C 0.4213(6) 0.5763(4) 0.5321(9) 0.027(3) Uani 1 1 d . . .
C7B C 0.4370(7) 0.6280(4) 0.4968(9) 0.023(2) Uani 1 1 d . . .
C8B C 0.4863(9) 0.6571(5) 0.5715(10) 0.049(4) Uani 1 1 d . . .
H8B H 0.5094 0.6448 0.6432 0.059 Uiso 1 1 calc R U .
C9B C 0.5011(11) 0.7042(5) 0.5397(12) 0.066(5) Uani 1 1 d . . .
H9B H 0.5358 0.7246 0.5884 0.079 Uiso 1 1 calc R U .
C10B C 0.4644(10) 0.7215(5) 0.4350(11) 0.061(5) Uani 1 1 d . . .
H10B H 0.4717 0.7540 0.4117 0.073 Uiso 1 1 calc R U .
C11B C 0.4173(7) 0.6895(4) 0.3671(10) 0.033(3) Uani 1 1 d . . .
H11B H 0.3922 0.7010 0.2958 0.040 Uiso 1 1 calc R U .
Cu3 Cu 0.37316(7) -0.00080(5) 0.68446(9) 0.0224(3) Uani 1 1 d . . .
Cu4 Cu 0.37566(8) 0.08611(4) 0.75704(10) 0.0232(3) Uani 1 1 d . . .
Na2 Na 0.5000 0.0000 0.1892(4) 0.0240(13) Uani 1 2 d S T P
O1C O 0.3939(4) 0.0068(3) 0.3309(5) 0.0276(17) Uani 1 1 d . . .
N1C N 0.4131(5) -0.0632(3) 0.5897(7) 0.021(2) Uani 1 1 d . . .
N2C N 0.3679(5) 0.0275(3) 0.5260(7) 0.0178(18) Uani 1 1 d . . .
N3C N 0.3437(5) 0.1036(3) 0.5996(7) 0.022(2) Uani 1 1 d . . .
C1C C 0.4296(6) -0.1081(4) 0.6211(10) 0.026(3) Uani 1 1 d . . .
H1C H 0.4331 -0.1153 0.7025 0.031 Uiso 1 1 calc R U .
C2C C 0.4423(7) -0.1452(4) 0.5413(10) 0.031(3) Uani 1 1 d . . .
H2C H 0.4524 -0.1771 0.5672 0.037 Uiso 1 1 calc R U .
C3C C 0.4395(7) -0.1341(5) 0.4226(10) 0.031(3) Uani 1 1 d . . .
H3C H 0.4486 -0.1586 0.3658 0.038 Uiso 1 1 calc R U .
C4C C 0.4240(6) -0.0884(4) 0.3871(9) 0.027(3) Uani 1 1 d . . .
H4C H 0.4227 -0.0805 0.3059 0.032 Uiso 1 1 calc R U .
C5C C 0.4098(6) -0.0532(4) 0.4733(9) 0.022(2) Uani 1 1 d . . .
C6C C 0.3907(5) -0.0034(4) 0.4374(8) 0.018(2) Uani 1 1 d . . .
C7C C 0.3450(6) 0.0747(4) 0.5046(8) 0.022(2) Uani 1 1 d . . .
C8C C 0.3215(6) 0.0940(4) 0.3928(9) 0.027(3) Uani 1 1 d . . .
H8C H 0.3217 0.0741 0.3251 0.032 Uiso 1 1 calc R U .
C9C C 0.2988(8) 0.1408(4) 0.3836(10) 0.035(3) Uani 1 1 d . . .
H9C H 0.2831 0.1534 0.3088 0.042 Uiso 1 1 calc R U .
C10C C 0.2980(7) 0.1707(4) 0.4808(9) 0.027(3) Uani 1 1 d . . .
H10C H 0.2822 0.2036 0.4753 0.032 Uiso 1 1 calc R U .
C11C C 0.3212(6) 0.1500(4) 0.5854(9) 0.023(2) Uani 1 1 d . . .
H11C H 0.3215 0.1698 0.6533 0.028 Uiso 1 1 calc R U .
O1D O 0.4727(4) 0.0682(3) 1.0856(6) 0.0277(18) Uani 1 1 d . . .
N1D N 0.4383(5) 0.1489(3) 0.8487(7) 0.025(2) Uani 1 1 d . . .
N2D N 0.3946(5) 0.0583(3) 0.9112(7) 0.023(2) Uani 1 1 d . . .
N3D N 0.3505(5) -0.0168(3) 0.8471(7) 0.022(2) Uani 1 1 d . . .
C1D C 0.4626(7) 0.1934(4) 0.8149(10) 0.029(3) Uani 1 1 d . . .
H1D H 0.4388 0.2056 0.7435 0.035 Uiso 1 1 calc R U .
C2D C 0.5198(7) 0.2222(4) 0.8781(10) 0.036(3) Uani 1 1 d . . .
H2D H 0.5360 0.2530 0.8500 0.043 Uiso 1 1 calc R U .
C3D C 0.5534(8) 0.2049(4) 0.9841(10) 0.038(3) Uani 1 1 d . . .
H3D H 0.5924 0.2237 1.0309 0.046 Uiso 1 1 calc R U .
C4D C 0.5280(7) 0.1595(5) 1.0191(11) 0.036(3) Uani 1 1 d . . .
H4D H 0.5499 0.1469 1.0910 0.044 Uiso 1 1 calc R U .
C5D C 0.4716(6) 0.1325(4) 0.9513(9) 0.020(2) Uani 1 1 d . . .
C6D C 0.4455(6) 0.0824(4) 0.9881(9) 0.024(2) Uani 1 1 d . . .
C7D C 0.3629(6) 0.0135(4) 0.9393(8) 0.019(2) Uani 1 1 d . . .
C8D C 0.3375(6) -0.0009(5) 1.0527(8) 0.026(3) Uani 1 1 d . . .
H8D H 0.3422 0.0212 1.1160 0.031 Uiso 1 1 calc R U .
C9D C 0.3062(6) -0.0458(4) 1.0735(10) 0.027(3) Uani 1 1 d . . .
H9D H 0.2905 -0.0552 1.1511 0.032 Uiso 1 1 calc R U .
C10D C 0.2972(6) -0.0780(4) 0.9807(9) 0.028(3) Uani 1 1 d . . .
H10D H 0.2778 -0.1100 0.9928 0.034 Uiso 1 1 calc R U .
C11D C 0.3179(6) -0.0608(4) 0.8701(9) 0.023(3) Uani 1 1 d . . .
H11D H 0.3085 -0.0817 0.8052 0.028 Uiso 1 1 calc R U .
P1 P 0.75576(17) 0.20404(11) 0.2357(2) 0.0249(7) Uani 1 1 d . . .
F1 F 0.7618(4) 0.2058(3) 0.0950(5) 0.0398(18) Uani 1 1 d . . .
F4 F 0.7492(4) 0.2027(3) 0.3752(6) 0.0438(19) Uani 1 1 d . . .
F2 F 0.8602(4) 0.1955(2) 0.2425(5) 0.0452(17) Uani 1 1 d . . .
F5 F 0.6510(4) 0.2137(2) 0.2290(5) 0.0370(16) Uani 1 1 d . . .
F3 F 0.7716(4) 0.2604(2) 0.2417(6) 0.0471(19) Uani 1 1 d . . .
F6 F 0.7382(4) 0.1483(3) 0.2305(6) 0.052(2) Uani 1 1 d . . .
O1E O 0.2903(7) 0.7341(3) 0.7610(8) 0.062(3) Uani 1 1 d . . .
C1E C 0.2266(8) 0.7577(6) 0.7792(11) 0.050(4) Uani 1 1 d . . .
C2E C 0.1440(8) 0.7405(5) 0.8363(12) 0.055(4) Uani 1 1 d . . .
H2E1 H 0.1518 0.7070 0.8604 0.082 Uiso 1 1 calc R U .
H2E2 H 0.0944 0.7427 0.7807 0.082 Uiso 1 1 calc R U .
H2E3 H 0.1313 0.7602 0.9055 0.082 Uiso 1 1 calc R U .
C3E C 0.2321(12) 0.8091(6) 0.7439(17) 0.118(9) Uani 1 1 d . . .
H3E1 H 0.2480 0.8286 0.8125 0.178 Uiso 1 1 calc R U .
H3E2 H 0.1744 0.8196 0.7132 0.178 Uiso 1 1 calc R U .
H3E3 H 0.2776 0.8129 0.6830 0.178 Uiso 1 1 calc R U .

loop_
_atom_site_aniso_label
_atom_site_aniso_U_11
_atom_site_aniso_U_22
_atom_site_aniso_U_33
_atom_site_aniso_U_23
_atom_site_aniso_U_13
_atom_site_aniso_U_12
Cu1 0.0279(6) 0.0285(7) 0.0110(6) 0.0007(5) -0.0016(5) -0.0030(6)
Cu2 0.0313(7) 0.0299(8) 0.0112(6) 0.0005(6) -0.0016(5) 0.0029(6)
Na1 0.030(3) 0.035(4) 0.010(3) 0.000 0.000 0.007(3)
O1A 0.030(4) 0.042(5) 0.008(3) 0.001(3) 0.003(3) 0.004(4)
N1A 0.017(4) 0.032(6) 0.016(5) 0.002(4) -0.002(4) 0.002(4)
N2A 0.024(5) 0.033(6) 0.017(4) -0.002(4) 0.003(4) -0.001(4)
N3A 0.023(5) 0.032(6) 0.017(5) 0.000(4) 0.001(4) -0.002(4)
C1A 0.026(6) 0.042(8) 0.023(6) 0.010(6) 0.003(5) 0.002(5)
C2A 0.022(6) 0.027(7) 0.041(7) 0.011(6) 0.001(5) 0.000(5)
C3A 0.036(7) 0.030(8) 0.039(8) -0.016(6) -0.004(6) 0.006(6)
C4A 0.027(6) 0.042(8) 0.020(6) -0.008(5) -0.006(5) -0.002(5)
C5A 0.024(5) 0.026(7) 0.017(6) -0.001(5) 0.000(4) -0.001(5)
C6A 0.020(5) 0.036(7) 0.020(6) 0.006(5) 0.001(4) -0.003(5)
C7A 0.025(5) 0.027(7) 0.017(6) -0.003(5) -0.002(4) -0.003(5)
C8A 0.042(6) 0.032(7) 0.008(5) 0.002(5) -0.003(4) 0.002(6)
C9A 0.049(8) 0.041(8) 0.017(6) 0.003(5) -0.004(5) -0.005(6)
C10A 0.030(6) 0.031(7) 0.037(7) 0.007(6) -0.006(5) 0.005(5)
C11A 0.020(5) 0.027(7) 0.020(6) 0.005(5) -0.005(4) 0.006(5)
O1B 0.035(4) 0.033(5) 0.021(4) 0.004(3) -0.014(3) 0.002(4)
N1B 0.023(4) 0.032(6) 0.009(4) 0.002(4) 0.002(4) 0.000(4)
N2B 0.027(5) 0.028(5) 0.012(4) 0.001(4) 0.000(4) 0.002(4)
N3B 0.033(5) 0.037(6) 0.011(5) -0.002(4) -0.005(4) 0.005(4)
C1B 0.028(6) 0.026(7) 0.021(6) 0.001(5) -0.005(4) -0.002(5)
C2B 0.031(6) 0.037(8) 0.028(7) 0.006(6) -0.009(5) -0.009(5)
C3B 0.027(6) 0.047(8) 0.012(6) 0.014(5) -0.003(5) -0.003(6)
C4B 0.021(5) 0.038(8) 0.013(5) 0.005(5) 0.007(4) 0.002(5)
C5B 0.013(5) 0.035(7) 0.009(5) -0.001(5) -0.004(4) 0.002(5)
C6B 0.022(5) 0.038(8) 0.021(6) 0.007(6) 0.003(4) 0.014(5)
C7B 0.027(6) 0.022(7) 0.021(6) -0.007(5) 0.002(5) 0.003(5)
C8B 0.088(11) 0.036(8) 0.024(7) -0.003(6) -0.032(7) 0.002(8)
C9B 0.121(13) 0.024(8) 0.051(9) -0.010(7) -0.050(10) -0.001(9)
C10B 0.129(14) 0.016(7) 0.038(8) 0.001(6) -0.030(8) -0.006(8)
C11B 0.044(7) 0.031(8) 0.025(7) 0.001(5) -0.007(5) 0.006(6)
Cu3 0.0265(6) 0.0308(8) 0.0098(6) 0.0004(6) -0.0005(5) -0.0021(7)
Cu4 0.0291(6) 0.0310(8) 0.0095(6) 0.0004(5) -0.0026(6) 0.0027(6)
Na2 0.025(3) 0.037(4) 0.011(3) 0.000 0.000 0.004(3)
O1C 0.033(4) 0.040(5) 0.010(4) -0.001(3) 0.002(3) 0.003(4)
N1C 0.017(4) 0.029(6) 0.016(5) 0.000(4) -0.002(4) 0.000(4)
N2C 0.019(4) 0.023(5) 0.011(4) -0.004(4) -0.001(4) -0.001(4)
N3C 0.021(4) 0.031(6) 0.013(4) -0.002(4) 0.000(4) -0.002(4)
C1C 0.025(6) 0.033(7) 0.021(6) -0.002(5) 0.001(5) 0.003(5)
C2C 0.035(7) 0.021(7) 0.037(7) -0.006(5) -0.007(6) -0.002(5)
C3C 0.029(6) 0.042(8) 0.022(6) -0.001(6) -0.003(5) 0.005(6)
C4C 0.023(5) 0.046(8) 0.011(5) -0.003(5) 0.000(4) -0.007(5)
C5C 0.014(5) 0.035(7) 0.016(6) -0.008(5) -0.001(4) 0.000(5)
C6C 0.011(5) 0.035(6) 0.009(5) 0.000(5) -0.004(4) -0.008(5)
C7C 0.023(5) 0.027(7) 0.016(5) -0.002(5) -0.004(4) -0.003(5)
C8C 0.025(6) 0.040(8) 0.016(6) -0.004(5) -0.009(4) -0.002(5)
C9C 0.055(8) 0.033(8) 0.017(6) 0.005(5) -0.008(6) 0.008(6)
C10C 0.034(6) 0.027(7) 0.020(6) -0.001(5) 0.003(5) 0.015(5)
C11C 0.026(6) 0.027(7) 0.016(6) 0.000(5) -0.001(4) -0.002(5)
O1D 0.035(4) 0.033(5) 0.016(4) 0.002(3) -0.009(3) 0.005(4)
N1D 0.021(4) 0.034(6) 0.019(5) -0.001(4) -0.001(4) 0.006(4)
N2D 0.025(5) 0.032(6) 0.012(4) -0.006(4) 0.009(4) -0.008(4)
N3D 0.016(4) 0.027(5) 0.021(5) -0.002(4) 0.001(4) 0.003(4)
C1D 0.037(6) 0.030(7) 0.021(6) 0.004(5) -0.005(5) -0.002(5)
C2D 0.042(8) 0.027(7) 0.039(7) 0.006(6) -0.002(6) -0.004(6)
C3D 0.050(8) 0.033(8) 0.032(7) -0.005(6) -0.019(6) -0.006(6)
C4D 0.034(7) 0.042(9) 0.033(7) 0.002(6) -0.011(5) 0.001(6)
C5D 0.011(5) 0.029(7) 0.021(6) -0.002(5) 0.002(4) 0.001(4)
C6D 0.019(5) 0.037(7) 0.016(6) -0.002(5) 0.001(4) 0.000(5)
C7D 0.015(5) 0.029(7) 0.013(5) -0.001(4) 0.001(4) 0.002(5)
C8D 0.020(5) 0.044(8) 0.014(5) -0.007(5) -0.001(4) 0.007(6)
C9D 0.021(5) 0.036(8) 0.023(6) 0.005(5) -0.005(5) -0.001(5)
C10D 0.021(5) 0.034(7) 0.029(6) 0.010(6) -0.004(5) 0.001(5)
C11D 0.023(5) 0.030(7) 0.017(6) 0.011(5) -0.001(4) -0.002(5)
P1 0.0336(15) 0.0241(17) 0.0170(15) -0.0001(13) -0.0051(12) 0.0025(12)
F1 0.045(4) 0.057(5) 0.018(4) 0.001(3) -0.004(3) 0.007(4)
F4 0.055(5) 0.055(5) 0.022(4) 0.006(4) -0.005(3) 0.013(4)
F2 0.034(4) 0.066(5) 0.035(4) -0.005(3) -0.008(3) 0.017(3)
F5 0.035(3) 0.050(4) 0.026(4) -0.003(3) -0.009(3) 0.000(3)
F3 0.049(4) 0.039(4) 0.053(5) -0.002(4) -0.001(4) -0.005(3)
F6 0.083(5) 0.039(5) 0.034(4) -0.001(4) 0.004(4) 0.005(4)
O1E 0.071(6) 0.062(7) 0.052(6) -0.003(5) -0.010(5) 0.005(5)
C1E 0.031(7) 0.079(12) 0.039(9) 0.000(8) -0.001(6) 0.022(7)
C2E 0.056(9) 0.058(10) 0.050(9) 0.000(7) -0.002(7) 0.011(7)
C3E 0.125(16) 0.056(13) 0.17(2) 0.038(14) 0.051(16) -0.005(11)

loop_
_atom_type_symbol
_atom_type_description
_atom_type_scat_dispersion_real
_atom_type_scat_dispersion_imag
_atom_type_scat_source
C C 0.0033 0.0016 'International Tables Vol C Tables 4.2.6.8 and 6.1.1.4'
H H 0.0000 0.0000 'International Tables Vol C Tables 4.2.6.8 and 6.1.1.4'
N N 0.0061 0.0033 'International Tables Vol C Tables 4.2.6.8 and 6.1.1.4'
O O 0.0106 0.0060 'International Tables Vol C Tables 4.2.6.8 and 6.1.1.4'
F F 0.0171 0.0103 'International Tables Vol C Tables 4.2.6.8 and 6.1.1.4'
P P 0.1023 0.0942 'International Tables Vol C Tables 4.2.6.8 and 6.1.1.4'
Cu Cu 0.3201 1.2651 'International Tables Vol C Tables 4.2.6.8 and 6.1.1.4'
Na Na 0.0362 0.0249 'International Tables Vol C Tables 4.2.6.8 and 6.1.1.4'

loop_
_geom_angle_atom_site_label_1
_geom_angle_atom_site_label_2
_geom_angle_atom_site_label_3
_geom_angle
_geom_angle_site_symmetry_1
_geom_angle_site_symmetry_3
N1B Cu1 N2A 163.9(3) . .
N1B Cu1 N1A 109.0(3) . .
N2A Cu1 N1A 83.3(3) . .
N1B Cu1 Cu2 84.8(3) . .
N2A Cu1 Cu2 86.0(3) . .
N1A Cu1 Cu2 160.9(2) . .
N2B Cu2 N3A 170.8(4) . .
N2B Cu2 N3B 80.2(3) . .
N3A Cu2 N3B 108.5(3) . .
N2B Cu2 Cu1 84.6(3) . .
N3A Cu2 Cu1 86.4(3) . .
N3B Cu2 Cu1 149.7(2) . .
O1B Na1 O1B 116.3(4) 2_665 .
O1B Na1 O1A 98.0(3) 2_665 2_666
O1B Na1 O1A 126.3(3) . 2_666
O1B Na1 O1A 126.3(3) 2_665 1_556
O1B Na1 O1A 98.0(3) . 1_556
O1A Na1 O1A 92.4(4) 2_666 1_556
C6A O1A Na1 133.2(6) . 1_554
C1A N1A C5A 117.6(9) . .
C1A N1A Cu1 132.9(7) . .
C5A N1A Cu1 108.1(7) . .
C6A N2A C7A 120.8(8) . .
C6A N2A Cu1 114.7(7) . .
C7A N2A Cu1 124.6(7) . .
C7A N3A C11A 119.2(9) . .
C7A N3A Cu2 126.9(7) . .
C11A N3A Cu2 113.5(7) . .
N1A C1A C2A 123.1(10) . .
N1A C1A H1A 118.4 . .
C2A C1A H1A 118.4 . .
C1A C2A C3A 117.8(11) . .
C1A C2A H2A 121.1 . .
C3A C2A H2A 121.1 . .
C4A C3A C2A 119.5(11) . .
C4A C3A H3A 120.2 . .
C2A C3A H3A 120.2 . .
C3A C4A C5A 119.8(11) . .
C3A C4A H4A 120.1 . .
C5A C4A H4A 120.1 . .
N1A C5A C4A 122.0(10) . .
N1A C5A C6A 117.6(9) . .
C4A C5A C6A 120.4(10) . .
O1A C6A N2A 128.4(10) . .
O1A C6A C5A 116.8(9) . .
N2A C6A C5A 114.8(9) . .
N3A C7A N2A 114.4(9) . .
N3A C7A C8A 119.1(10) . .
N2A C7A C8A 126.4(10) . .
C9A C8A C7A 120.9(10) . .
C9A C8A H8A 119.6 . .
C7A C8A H8A 119.6 . .
C8A C9A C10A 119.5(11) . .
C8A C9A H9A 120.2 . .
C10A C9A H9A 120.2 . .
C11A C10A C9A 118.1(11) . .
C11A C10A H10A 120.9 . .
C9A C10A H10A 120.9 . .
N3A C11A C10A 123.1(10) . .
N3A C11A H11A 118.5 . .
C10A C11A H11A 118.5 . .
C6B O1B Na1 145.4(8) . .
C5B N1B C1B 118.5(8) . .
C5B N1B Cu1 123.8(7) . .
C1B N1B Cu1 117.7(7) . .
C6B N2B C5B 118.4(8) . .
C6B N2B Cu2 119.6(7) . .
C5B N2B Cu2 122.0(6) . .
C7B N3B C11B 117.8(9) . .
C7B N3B Cu2 106.1(7) . .
C11B N3B Cu2 135.7(7) . .
C2B C1B N1B 124.3(10) . .
C2B C1B H1B 117.9 . .
N1B C1B H1B 117.9 . .
C1B C2B C3B 117.5(11) . .
C1B C2B H2B 121.2 . .
C3B C2B H2B 121.2 . .
C4B C3B C2B 119.6(10) . .
C4B C3B H3B 120.2 . .
C2B C3B H3B 120.2 . .
C3B C4B C5B 121.0(10) . .
C3B C4B H4B 119.5 . .
C5B C4B H4B 119.5 . .
N1B C5B N2B 115.0(8) . .
N1B C5B C4B 119.0(10) . .
N2B C5B C4B 125.8(9) . .
O1B C6B N2B 128.1(11) . .
O1B C6B C7B 117.7(10) . .
N2B C6B C7B 114.1(9) . .
N3B C7B C8B 122.5(11) . .
N3B C7B C6B 119.0(9) . .
C8B C7B C6B 118.5(10) . .
C9B C8B C7B 118.8(11) . .
C9B C8B H8B 120.6 . .
C7B C8B H8B 120.6 . .
C8B C9B C10B 119.2(12) . .
C8B C9B H9B 120.4 . .
C10B C9B H9B 120.4 . .
C11B C10B C9B 117.2(12) . .
C11B C10B H10B 121.4 . .
C9B C10B H10B 121.4 . .
N3B C11B C10B 124.4(11) . .
N3B C11B H11B 117.8 . .
C10B C11B H11B 117.8 . .
N3D Cu3 N2C 164.0(3) . .
N3D Cu3 N1C 110.1(3) . .
N2C Cu3 N1C 82.9(3) . .
N3D Cu3 Cu4 85.0(3) . .
N2C Cu3 Cu4 85.2(2) . .
N1C Cu3 Cu4 158.6(2) . .
N3C Cu4 N2D 169.6(4) . .
N3C Cu4 N1D 109.9(3) . .
N2D Cu4 N1D 80.2(3) . .
N3C Cu4 Cu3 86.4(3) . .
N2D Cu4 Cu3 85.1(3) . .
N1D Cu4 Cu3 153.4(2) . .
O1C Na2 O1C 89.8(4) 2_655 .
O1C Na2 O1D 99.8(2) 2_655 2_654
O1C Na2 O1D 124.3(3) . 2_654
O1C Na2 O1D 124.3(3) 2_655 1_554
O1C Na2 O1D 99.8(2) . 1_554
O1D Na2 O1D 117.6(4) 2_654 1_554
C6C O1C Na2 134.2(6) . .
C1C N1C C5C 117.8(9) . .
C1C N1C Cu3 133.4(7) . .
C5C N1C Cu3 108.3(7) . .
C6C N2C C7C 122.1(8) . .
C6C N2C Cu3 114.3(7) . .
C7C N2C Cu3 123.6(6) . .
C11C N3C C7C 118.9(9) . .
C11C N3C Cu4 114.8(7) . .
C7C N3C Cu4 126.3(7) . .
N1C C1C C2C 123.6(11) . .
N1C C1C H1C 118.2 . .
C2C C1C H1C 118.2 . .
C3C C2C C1C 117.8(11) . .
C3C C2C H2C 121.1 . .
C1C C2C H2C 121.1 . .
C4C C3C C2C 120.3(11) . .
C4C C3C H3C 119.9 . .
C2C C3C H3C 119.9 . .
C3C C4C C5C 118.4(10) . .
C3C C4C H4C 120.8 . .
C5C C4C H4C 120.8 . .
N1C C5C C4C 122.1(10) . .
N1C C5C C6C 118.2(9) . .
C4C C5C C6C 119.7(9) . .
O1C C6C N2C 125.6(10) . .
O1C C6C C5C 118.5(9) . .
N2C C6C C5C 115.9(8) . .
N3C C7C N2C 115.6(9) . .
N3C C7C C8C 118.9(10) . .
N2C C7C C8C 125.4(9) . .
C9C C8C C7C 119.8(10) . .
C9C C8C H8C 120.1 . .
C7C C8C H8C 120.1 . .
C8C C9C C10C 121.4(11) . .
C8C C9C H9C 119.3 . .
C10C C9C H9C 119.3 . .
C11C C10C C9C 116.0(11) . .
C11C C10C H10C 122.0 . .
C9C C10C H10C 122.0 . .
N3C C11C C10C 125.0(10) . .
N3C C11C H11C 117.5 . .
C10C C11C H11C 117.5 . .
C6D O1D Na2 141.8(8) . 1_556
C5D N1D C1D 117.3(9) . .
C5D N1D Cu4 107.0(7) . .
C1D N1D Cu4 134.3(7) . .
C6D N2D C7D 120.1(9) . .
C6D N2D Cu4 118.2(7) . .
C7D N2D Cu4 121.6(6) . .
C11D N3D C7D 117.9(9) . .
C11D N3D Cu3 117.4(7) . .
C7D N3D Cu3 124.7(7) . .
N1D C1D C2D 123.7(10) . .
N1D C1D H1D 118.1 . .
C2D C1D H1D 118.1 . .
C1D C2D C3D 118.4(11) . .
C1D C2D H2D 120.8 . .
C3D C2D H2D 120.8 . .
C4D C3D C2D 117.8(11) . .
C4D C3D H3D 121.1 . .
C2D C3D H3D 121.1 . .
C5D C4D C3D 120.9(11) . .
C5D C4D H4D 119.6 . .
C3D C4D H4D 119.6 . .
N1D C5D C4D 121.9(10) . .
N1D C5D C6D 117.2(9) . .
C4D C5D C6D 120.9(10) . .
O1D C6D N2D 127.4(11) . .
O1D C6D C5D 117.1(9) . .
N2D C6D C5D 115.5(9) . .
N3D C7D N2D 115.7(8) . .
N3D C7D C8D 119.5(10) . .
N2D C7D C8D 124.6(9) . .
C9D C8D C7D 121.2(10) . .
C9D C8D H8D 119.4 . .
C7D C8D H8D 119.4 . .
C8D C9D C10D 119.7(10) . .
C8D C9D H9D 120.1 . .
C10D C9D H9D 120.1 . .
C11D C10D C9D 116.5(11) . .
C11D C10D H10D 121.8 . .
C9D C10D H10D 121.8 . .
N3D C11D C10D 125.0(11) . .
N3D C11D H11D 117.5 . .
C10D C11D H11D 117.5 . .
F6 P1 F2 91.0(4) . .
F6 P1 F4 90.2(4) . .
F2 P1 F4 90.6(3) . .
F6 P1 F3 179.0(4) . .
F2 P1 F3 89.9(4) . .
F4 P1 F3 89.4(4) . .
F6 P1 F5 90.0(4) . .
F2 P1 F5 178.9(4) . .
F4 P1 F5 89.4(3) . .
F3 P1 F5 89.0(3) . .
F6 P1 F1 90.1(4) . .
F2 P1 F1 89.8(3) . .
F4 P1 F1 179.5(5) . .
F3 P1 F1 90.3(4) . .
F5 P1 F1 90.2(3) . .
O1E C1E C2E 125.0(15) . .
O1E C1E C3E 116.4(14) . .
C2E C1E C3E 118.6(12) . .
C1E C2E H2E1 109.5 . .
C1E C2E H2E2 109.5 . .
H2E1 C2E H2E2 109.5 . .
C1E C2E H2E3 109.5 . .
H2E1 C2E H2E3 109.5 . .
H2E2 C2E H2E3 109.5 . .
C1E C3E H3E1 109.5 . .
C1E C3E H3E2 109.5 . .
H3E1 C3E H3E2 109.5 . .
C1E C3E H3E3 109.5 . .
H3E1 C3E H3E3 109.5 . .
H3E2 C3E H3E3 109.5 . .

loop_
_geom_bond_atom_site_label_1
_geom_bond_atom_site_label_2
_geom_bond_distance
_geom_bond_site_symmetry_2
Cu1 N1B 1.942(8) .
Cu1 N2A 1.968(8) .
Cu1 N1A 2.128(9) .
Cu1 Cu2 2.5417(19) .
Cu2 N2B 1.916(8) .
Cu2 N3A 1.919(8) .
Cu2 N3B 2.285(9) .
Na1 O1B 2.230(8) 2_665
Na1 O1B 2.230(8) .
Na1 O1A 2.260(7) 2_666
Na1 O1A 2.260(7) 1_556
O1A C6A 1.245(11) .
O1A Na1 2.260(7) 1_554
N1A C1A 1.343(13) .
N1A C5A 1.350(12) .
N2A C6A 1.365(13) .
N2A C7A 1.383(13) .
N3A C7A 1.358(12) .
N3A C11A 1.361(13) .
C1A C2A 1.378(15) .
C1A H1A 0.9500 .
C2A C3A 1.392(16) .
C2A H2A 0.9500 .
C3A C4A 1.352(16) .
C3A H3A 0.9500 .
C4A C5A 1.377(14) .
C4A H4A 0.9500 .
C5A C6A 1.518(15) .
C7A C8A 1.401(13) .
C8A C9A 1.373(15) .
C8A H8A 0.9500 .
C9A C10A 1.381(15) .
C9A H9A 0.9500 .
C10A C11A 1.372(14) .
C10A H10A 0.9500 .
C11A H11A 0.9500 .
O1B C6B 1.233(12) .
N1B C5B 1.349(12) .
N1B C1B 1.361(13) .
N2B C6B 1.365(13) .
N2B C5B 1.373(13) .
N3B C7B 1.333(13) .
N3B C11B 1.335(14) .
C1B C2B 1.356(14) .
C1B H1B 0.9500 .
C2B C3B 1.387(15) .
C2B H2B 0.9500 .
C3B C4B 1.358(15) .
C3B H3B 0.9500 .
C4B C5B 1.411(12) .
C4B H4B 0.9500 .
C6B C7B 1.516(15) .
C7B C8B 1.390(15) .
C8B C9B 1.380(17) .
C8B H8B 0.9500 .
C9B C10B 1.400(17) .
C9B H9B 0.9500 .
C10B C11B 1.376(16) .
C10B H10B 0.9500 .
C11B H11B 0.9500 .
Cu3 N3D 1.935(8) .
Cu3 N2C 1.969(8) .
Cu3 N1C 2.135(9) .
Cu3 Cu4 2.5618(19) .
Cu4 N3C 1.918(8) .
Cu4 N2D 1.939(8) .
Cu4 N1D 2.246(9) .
Na2 O1C 2.275(7) 2_655
Na2 O1C 2.275(7) .
Na2 O1D 2.276(7) 2_654
Na2 O1D 2.276(8) 1_554
O1C C6C 1.246(10) .
N1C C1C 1.326(13) .
N1C C5C 1.355(12) .
N2C C6C 1.370(12) .
N2C C7C 1.383(13) .
N3C C11C 1.346(13) .
N3C C7C 1.350(12) .
C1C C2C 1.389(15) .
C1C H1C 0.9500 .
C2C C3C 1.386(15) .
C2C H2C 0.9500 .
C3C C4C 1.357(16) .
C3C H3C 0.9500 .
C4C C5C 1.406(14) .
C4C H4C 0.9500 .
C5C C6C 1.475(15) .
C7C C8C 1.426(13) .
C8C C9C 1.354(15) .
C8C H8C 0.9500 .
C9C C10C 1.386(14) .
C9C H9C 0.9500 .
C10C C11C 1.369(14) .
C10C H10C 0.9500 .
C11C H11C 0.9500 .
O1D C6D 1.246(11) .
O1D Na2 2.276(8) 1_556
N1D C5D 1.350(12) .
N1D C1D 1.351(13) .
N2D C6D 1.343(12) .
N2D C7D 1.374(13) .
N3D C11D 1.347(12) .
N3D C7D 1.362(12) .
C1D C2D 1.378(14) .
C1D H1D 0.9500 .
C2D C3D 1.394(15) .
C2D H2D 0.9500 .
C3D C4D 1.380(16) .
C3D H3D 0.9500 .
C4D C5D 1.372(14) .
C4D H4D 0.9500 .
C5D C6D 1.510(15) .
C7D C8D 1.404(13) .
C8D C9D 1.360(15) .
C8D H8D 0.9500 .
C9D C10D 1.392(15) .
C9D H9D 0.9500 .
C10D C11D 1.383(14) .
C10D H10D 0.9500 .
C11D H11D 0.9500 .
P1 F6 1.579(7) .
P1 F2 1.589(6) .
P1 F4 1.590(7) .
P1 F3 1.591(7) .
P1 F5 1.600(6) .
P1 F1 1.604(7) .
O1E C1E 1.181(14) .
C1E C2E 1.481(17) .
C1E C3E 1.49(2) .
C2E H2E1 0.9800 .
C2E H2E2 0.9800 .
C2E H2E3 0.9800 .
C3E H3E1 0.9800 .
C3E H3E2 0.9800 .
C3E H3E3 0.9800 .

loop_
_geom_hbond_atom_site_label_D
_geom_hbond_atom_site_label_H
_geom_hbond_atom_site_label_A
_geom_hbond_distance_DH
_geom_hbond_distance_HA
_geom_hbond_distance_DA
_geom_hbond_angle_DHA
_geom_hbond_site_symmetry_A
C1A H1A N3B 0.95 2.67 3.461(14) 141.5 2_665
C8A H8A O1A 0.95 2.11 2.751(14) 123.2 .
C11A H11A F3 0.95 2.47 3.228(13) 137.0 2_665
C2B H2B F4 0.95 2.58 3.475(14) 158.0 4_456
C4B H4B O1A 0.95 2.60 3.318(12) 132.5 1_556
C11B H11B F5 0.95 2.58 3.287(13) 131.3 2_665
C8C H8C O1C 0.95 2.17 2.757(14) 118.9 .
C11C H11C F3 0.95 2.40 3.267(13) 151.0 4_456
C8D H8D O1C 0.95 2.60 3.284(11) 129.5 1_556

loop_
_geom_torsion_atom_site_label_1
_geom_torsion_atom_site_label_2
_geom_torsion_atom_site_label_3
_geom_torsion_atom_site_label_4
_geom_torsion
_geom_torsion_site_symmetry_1
C5A N1A C1A C2A -1.4(15) .
Cu1 N1A C1A C2A 163.8(8) .
N1A C1A C2A C3A -0.9(16) .
C1A C2A C3A C4A 2.7(16) .
C2A C3A C4A C5A -2.1(17) .
C1A N1A C5A C4A 2.0(15) .
Cu1 N1A C5A C4A -166.7(8) .
C1A N1A C5A C6A -177.8(8) .
Cu1 N1A C5A C6A 13.5(10) .
C3A C4A C5A N1A -0.3(16) .
C3A C4A C5A C6A 179.6(10) .
Na1 O1A C6A N2A 118.0(10) 1_554
Na1 O1A C6A C5A -62.6(12) 1_554
C7A N2A C6A O1A -1.4(16) .
Cu1 N2A C6A O1A 179.0(8) .
C7A N2A C6A C5A 179.2(9) .
Cu1 N2A C6A C5A -0.4(11) .
N1A C5A C6A O1A 170.9(8) .
C4A C5A C6A O1A -9.0(14) .
N1A C5A C6A N2A -9.7(13) .
C4A C5A C6A N2A 170.4(9) .
C11A N3A C7A N2A -178.6(8) .
Cu2 N3A C7A N2A 9.9(12) .
C11A N3A C7A C8A 2.6(14) .
Cu2 N3A C7A C8A -168.9(7) .
C6A N2A C7A N3A -176.5(8) .
Cu1 N2A C7A N3A 3.0(12) .
C6A N2A C7A C8A 2.2(16) .
Cu1 N2A C7A C8A -178.3(8) .
N3A C7A C8A C9A 0.5(16) .
N2A C7A C8A C9A -178.1(10) .
C7A C8A C9A C10A -2.7(17) .
C8A C9A C10A C11A 1.8(17) .
C7A N3A C11A C10A -3.6(14) .
Cu2 N3A C11A C10A 169.0(8) .
C9A C10A C11A N3A 1.4(16) .
C5B N1B C1B C2B 0.8(15) .
Cu1 N1B C1B C2B -179.2(8) .
N1B C1B C2B C3B 0.2(16) .
C1B C2B C3B C4B 0.7(15) .
C2B C3B C4B C5B -2.5(15) .
C1B N1B C5B N2B -178.7(8) .
Cu1 N1B C5B N2B 1.3(11) .
C1B N1B C5B C4B -2.6(13) .
Cu1 N1B C5B C4B 177.4(7) .
C6B N2B C5B N1B -150.4(8) .
Cu2 N2B C5B N1B 26.7(11) .
C6B N2B C5B C4B 33.8(14) .
Cu2 N2B C5B C4B -149.1(8) .
C3B C4B C5B N1B 3.5(14) .
C3B C4B C5B N2B 179.2(9) .
Na1 O1B C6B N2B 22.5(19) .
Na1 O1B C6B C7B -154.6(8) .
C5B N2B C6B O1B 6.3(15) .
Cu2 N2B C6B O1B -170.8(8) .
C5B N2B C6B C7B -176.4(8) .
Cu2 N2B C6B C7B 6.4(11) .
C11B N3B C7B C8B -2.9(16) .
Cu2 N3B C7B C8B 170.6(10) .
C11B N3B C7B C6B 178.4(9) .
Cu2 N3B C7B C6B -8.1(11) .
O1B C6B C7B N3B -179.9(9) .
N2B C6B C7B N3B 2.6(13) .
O1B C6B C7B C8B 1.3(15) .
N2B C6B C7B C8B -176.2(10) .
N3B C7B C8B C9B 1(2) .
C6B C7B C8B C9B 179.7(13) .
C7B C8B C9B C10B 1(2) .
C8B C9B C10B C11B -2(2) .
C7B N3B C11B C10B 2.3(17) .
Cu2 N3B C11B C10B -168.7(10) .
C9B C10B C11B N3B 0(2) .
C5C N1C C1C C2C -1.1(15) .
Cu3 N1C C1C C2C 170.0(8) .
N1C C1C C2C C3C 1.7(16) .
C1C C2C C3C C4C -0.7(16) .
C2C C3C C4C C5C -0.7(15) .
C1C N1C C5C C4C -0.5(14) .
Cu3 N1C C5C C4C -173.7(8) .
C1C N1C C5C C6C 179.5(8) .
Cu3 N1C C5C C6C 6.3(10) .
C3C C4C C5C N1C 1.4(15) .
C3C C4C C5C C6C -178.6(9) .
Na2 O1C C6C N2C 126.1(9) .
Na2 O1C C6C C5C -56.0(12) .
C7C N2C C6C O1C 0.4(14) .
Cu3 N2C C6C O1C -178.4(7) .
C7C N2C C6C C5C -177.5(8) .
Cu3 N2C C6C C5C 3.7(10) .
N1C C5C C6C O1C 174.9(8) .
C4C C5C C6C O1C -5.1(13) .
N1C C5C C6C N2C -7.1(12) .
C4C C5C C6C N2C 173.0(8) .
C11C N3C C7C N2C -179.4(9) .
Cu4 N3C C7C N2C 3.1(12) .
C11C N3C C7C C8C -0.8(14) .
Cu4 N3C C7C C8C -178.2(7) .
C6C N2C C7C N3C -165.6(8) .
Cu3 N2C C7C N3C 13.0(12) .
C6C N2C C7C C8C 15.9(15) .
Cu3 N2C C7C C8C -165.5(8) .
N3C C7C C8C C9C 0.4(15) .
N2C C7C C8C C9C 178.8(10) .
C7C C8C C9C C10C 0.1(17) .
C8C C9C C10C C11C -0.1(17) .
C7C N3C C11C C10C 0.8(15) .
Cu4 N3C C11C C10C 178.6(8) .
C9C C10C C11C N3C -0.4(16) .
C5D N1D C1D C2D 1.0(15) .
Cu4 N1D C1D C2D -163.2(8) .
N1D C1D C2D C3D -1.4(17) .
C1D C2D C3D C4D 0.8(18) .
C2D C3D C4D C5D 0.0(18) .
C1D N1D C5D C4D -0.1(14) .
Cu4 N1D C5D C4D 168.1(8) .
C1D N1D C5D C6D -179.1(8) .
Cu4 N1D C5D C6D -10.9(10) .
C3D C4D C5D N1D -0.4(17) .
C3D C4D C5D C6D 178.6(10) .
Na2 O1D C6D N2D 21.9(17) 1_556
Na2 O1D C6D C5D -158.5(7) 1_556
C7D N2D C6D O1D 3.4(15) .
Cu4 N2D C6D O1D -171.8(8) .
C7D N2D C6D C5D -176.2(8) .
Cu4 N2D C6D C5D 8.5(11) .
N1D C5D C6D O1D -176.5(9) .
C4D C5D C6D O1D 4.5(14) .
N1D C5D C6D N2D 3.1(13) .
C4D C5D C6D N2D -175.9(9) .
C11D N3D C7D N2D -178.8(8) .
Cu3 N3D C7D N2D -0.5(12) .
C11D N3D C7D C8D -3.3(13) .
Cu3 N3D C7D C8D 175.0(7) .
C6D N2D C7D N3D -150.0(9) .
Cu4 N2D C7D N3D 25.1(12) .
C6D N2D C7D C8D 34.8(14) .
Cu4 N2D C7D C8D -150.1(8) .
N3D C7D C8D C9D 4.6(14) .
N2D C7D C8D C9D 179.6(9) .
C7D C8D C9D C10D -1.5(15) .
C8D C9D C10D C11D -2.6(14) .
C7D N3D C11D C10D -1.0(14) .
Cu3 N3D C11D C10D -179.4(8) .
C9D C10D C11D N3D 4.0(15) .
